data_4107409
loop_
_publ_author_name
'Sarah E. Reisman'
'Joseph M. Ready'
'Matthew M. Weiss'
'Atsushi Hasuoka'
'Makoto Hirata'
'Kazuhiko Tamaki'
'Timo V. Ovaska'
'Catherine J. Smith'
'John L. Wood'

_publ_section_title
;
 Evolution of a Synthetic Strategy: Total Synthesis of
 (\+-)-Welwitindolinone A Isonitrile
;
_journal_name_full 'Journal of the American Chemical Society'
_journal_page_first 2087
_journal_page_last 2100
_journal_paper_doi 10.1021/ja076663z
_journal_volume 130
_journal_year 2008
_chemical_formula_sum 'C21 H22 Cl3 D2 N O3'
_chemical_formula_weight 446.77
_chemical_name_systematic
; 
 ? 
;
_space_group_IT_number 14
_symmetry_cell_setting monoclinic
_symmetry_space_group_name_Hall '-P 2ybc'
_symmetry_space_group_name_H-M 'P 1 21/c 1'
_atom_sites_solution_hydrogens geom
_atom_sites_solution_primary direct
_atom_sites_solution_secondary difmap
_audit_creation_method SHELXL-97
_cell_angle_alpha 90.00
_cell_angle_beta 90.04(3)
_cell_angle_gamma 90.00
_cell_formula_units_Z 4
_cell_length_a 12.042(2)
_cell_length_b 7.0724(14)
_cell_length_c 25.747(5)
_cell_measurement_temperature 173(2)
_cell_volume 2192.8(7)
_computing_cell_refinement Denzo
_computing_data_collection 'Nonius Collect'
_computing_data_reduction Denzo
_computing_molecular_graphics XP
_computing_publication_material XCIF
_computing_structure_refinement 'SHELXL-97 (Sheldrick, 1997)'
_computing_structure_solution 'SHELXS-97 (Sheldrick, 1990)'
_diffrn_ambient_temperature 173(2)
_diffrn_measured_fraction_theta_full 0.993
_diffrn_measured_fraction_theta_max 0.993
_diffrn_measurement_device_type 'Nonius KappaCCD'
_diffrn_measurement_method '\w scans'
_diffrn_radiation_monochromator graphite
_diffrn_radiation_source 'fine-focus sealed tube'
_diffrn_radiation_type MoK\a
_diffrn_radiation_wavelength 0.71073
_diffrn_reflns_av_R_equivalents 0.0388
_diffrn_reflns_av_sigmaI/netI 0.0649
_diffrn_reflns_limit_h_max 16
_diffrn_reflns_limit_h_min -15
_diffrn_reflns_limit_k_max 9
_diffrn_reflns_limit_k_min -9
_diffrn_reflns_limit_l_max 34
_diffrn_reflns_limit_l_min -34
_diffrn_reflns_number 9421
_diffrn_reflns_theta_full 28.28
_diffrn_reflns_theta_max 28.28
_diffrn_reflns_theta_min 1.58
_exptl_absorpt_coefficient_mu 0.439
_exptl_absorpt_correction_T_max 0.9574
_exptl_absorpt_correction_T_min 0.8981
_exptl_absorpt_correction_type none
_exptl_crystal_colour colorless
_exptl_crystal_density_diffrn 1.353
_exptl_crystal_description block
_exptl_crystal_F_000 928
_exptl_crystal_size_max 0.25
_exptl_crystal_size_mid 0.10
_exptl_crystal_size_min 0.10
_refine_diff_density_max 0.352
_refine_diff_density_min -0.360
_refine_diff_density_rms 0.063
_refine_ls_extinction_method none
_refine_ls_goodness_of_fit_ref 1.009
_refine_ls_hydrogen_treatment mixed
_refine_ls_matrix_type full
_refine_ls_number_parameters 230
_refine_ls_number_reflns 5415
_refine_ls_number_restraints 0
_refine_ls_restrained_S_all 1.009
_refine_ls_R_factor_all 0.0824
_refine_ls_R_factor_gt 0.0533
_refine_ls_shift/su_max 0.007
_refine_ls_shift/su_mean 0.000
_refine_ls_structure_factor_coef Fsqd
_refine_ls_weighting_details 'calc w=1/[\s^2^(Fo^2^)+(0.0850P)^2^+0.0000P] where P=(Fo^2^+2Fc^2^)/3'
_refine_ls_weighting_scheme calc
_refine_ls_wR_factor_gt 0.1409
_refine_ls_wR_factor_ref 0.1504
_reflns_number_gt 3466
_reflns_number_total 5415
_reflns_threshold_expression >2sigma(I)
_cod_data_source_file ja076663z-file006.cif
_cod_data_source_block sr05
_cod_original_cell_volume 2192.8(8)
_cod_database_code 4107409

loop_
_symmetry_equiv_pos_as_xyz
'x, y, z'
'-x, y+1/2, -z+1/2'
'-x, -y, -z'
'x, -y-1/2, z-1/2'

loop_
_atom_site_label
_atom_site_type_symbol
_atom_site_fract_x
_atom_site_fract_y
_atom_site_fract_z
_atom_site_U_iso_or_equiv
_atom_site_adp_type
_atom_site_occupancy
_atom_site_symmetry_multiplicity
_atom_site_calc_flag
_atom_site_refinement_flags
Cl1 Cl 0.94808(4) 0.50562(7) 0.67682(2) 0.04816(19) Uani 1 1 d .
O1 O 0.60841(11) 0.90967(18) 0.72246(5) 0.0354(3) Uani 1 1 d .
O2 O 0.57788(9) 0.77122(16) 0.60811(4) 0.0248(3) Uani 1 1 d .
O3 O 0.61622(11) 0.90758(19) 0.53314(5) 0.0345(3) Uani 1 1 d .
N1 N 0.43518(12) 0.8588(2) 0.55402(6) 0.0283(3) Uani 1 1 d .
H1 H 0.4166(16) 0.927(3) 0.5276(8) 0.026(5) Uiso 1 1 d .
C1 C 0.64562(14) 0.7601(2) 0.70691(6) 0.0256(4) Uani 1 1 d .
C2 C 0.77317(14) 0.7302(2) 0.70626(7) 0.0293(4) Uani 1 1 d .
C3 C 0.80083(15) 0.5246(2) 0.68971(8) 0.0319(4) Uani 1 1 d .
H3A H 0.78392(15) 0.4406(2) 0.71994(8) 0.038 Uiso 1 1 d R
C4 C 0.73466(15) 0.4531(3) 0.64415(7) 0.0294(4) Uani 1 1 d .
H4A H 0.76555(15) 0.3316(3) 0.63161(7) 0.035 Uiso 1 1 d R
H4B H 0.73693(15) 0.5456(3) 0.61532(7) 0.035 Uiso 1 1 d R
C5 C 0.61568(15) 0.4258(2) 0.66287(7) 0.0259(4) Uani 1 1 d .
H5A H 0.60817(15) 0.3125(2) 0.68583(7) 0.031 Uiso 1 1 d R
C6 C 0.56823(14) 0.6073(2) 0.68883(6) 0.0241(4) Uani 1 1 d .
H6A H 0.51582(14) 0.5722(2) 0.71736(6) 0.029 Uiso 1 1 d R
C7 C 0.81829(16) 0.8706(3) 0.66765(9) 0.0398(5) Uani 1 1 d .
H7A H 0.79282(16) 0.8605(3) 0.63283(9) 0.048 Uiso 1 1 d R
C8 C 0.88994(19) 1.0064(3) 0.67793(12) 0.0572(7) Uani 1 1 d .
H8A H 0.91762(19) 1.0217(3) 0.71224(12) 0.069 Uiso 1 1 d R
H8B H 0.91395(19) 1.0889(3) 0.65108(12) 0.069 Uiso 1 1 d R
C9 C 0.81604(17) 0.7628(3) 0.76172(8) 0.0439(5) Uani 1 1 d .
H9A H 0.79856(17) 0.8922(3) 0.77257(8) 0.066 Uiso 1 1 d R
H9B H 0.89664(17) 0.7440(3) 0.76259(8) 0.066 Uiso 1 1 d R
H9C H 0.78027(17) 0.6730(3) 0.78539(8) 0.066 Uiso 1 1 d R
C10 C 0.50257(14) 0.6508(2) 0.63835(6) 0.0225(4) Uani 1 1 d .
C11 C 0.52025(15) 0.4371(2) 0.62188(7) 0.0265(4) Uani 1 1 d .
C12 C 0.42316(16) 0.3147(3) 0.63877(8) 0.0351(4) Uani 1 1 d .
H12A H 0.36370(16) 0.3230(3) 0.61286(8) 0.053 Uiso 1 1 d R
H12B H 0.39545(16) 0.3591(3) 0.67241(8) 0.053 Uiso 1 1 d R
H12C H 0.44770(16) 0.1831(3) 0.64194(8) 0.053 Uiso 1 1 d R
C13 C 0.54872(17) 0.3990(3) 0.56522(7) 0.0353(4) Uani 1 1 d .
H13A H 0.48161(17) 0.4115(3) 0.54395(7) 0.053 Uiso 1 1 d R
H13B H 0.57834(17) 0.2705(3) 0.56176(7) 0.053 Uiso 1 1 d R
H13C H 0.60452(17) 0.4903(3) 0.55349(7) 0.053 Uiso 1 1 d R
C14 C 0.38865(13) 0.7345(2) 0.63829(6) 0.0245(4) Uani 1 1 d .
C15 C 0.35584(14) 0.8287(2) 0.59332(7) 0.0263(4) Uani 1 1 d .
C16 C 0.24744(15) 0.8937(3) 0.58722(8) 0.0349(4) Uani 1 1 d .
H16A H 0.22582(15) 0.9570(3) 0.55627(8) 0.042 Uiso 1 1 d R
C17 C 0.17190(16) 0.8651(3) 0.62663(8) 0.0380(5) Uani 1 1 d .
H17A H 0.09725(16) 0.9058(3) 0.62244(8) 0.046 Uiso 1 1 d R
C18 C 0.20404(15) 0.7778(3) 0.67217(8) 0.0350(4) Uani 1 1 d .
H18A H 0.15187(15) 0.7617(3) 0.69948(8) 0.042 Uiso 1 1 d R
C19 C 0.31194(15) 0.7134(3) 0.67829(7) 0.0294(4) Uani 1 1 d .
H19A H 0.33364(15) 0.6547(3) 0.70989(7) 0.035 Uiso 1 1 d R
C20 C 0.54473(15) 0.8488(2) 0.56299(7) 0.0262(4) Uani 1 1 d .

loop_
_atom_site_aniso_label
_atom_site_aniso_U_11
_atom_site_aniso_U_22
_atom_site_aniso_U_33
_atom_site_aniso_U_23
_atom_site_aniso_U_13
_atom_site_aniso_U_12
Cl1 0.0277(3) 0.0378(3) 0.0790(4) -0.0084(3) -0.0083(2) 0.0075(2)
O1 0.0337(7) 0.0342(7) 0.0383(8) -0.0135(6) -0.0040(6) 0.0020(6)
O2 0.0260(6) 0.0265(6) 0.0221(6) 0.0056(5) -0.0003(5) -0.0006(5)
O3 0.0340(7) 0.0397(8) 0.0298(7) 0.0121(6) 0.0041(6) 0.0029(6)
N1 0.0314(8) 0.0327(8) 0.0209(7) 0.0073(7) -0.0032(6) 0.0015(7)
C1 0.0303(9) 0.0277(9) 0.0188(8) 0.0003(7) -0.0010(7) 0.0006(8)
C2 0.0274(9) 0.0257(9) 0.0346(10) -0.0026(7) -0.0046(8) -0.0002(7)
C3 0.0283(9) 0.0267(9) 0.0408(11) 0.0025(8) -0.0067(8) 0.0026(8)
C4 0.0321(9) 0.0241(9) 0.0320(10) -0.0038(7) -0.0055(8) 0.0066(7)
C5 0.0327(9) 0.0209(8) 0.0242(9) 0.0020(7) -0.0053(7) -0.0004(7)
C6 0.0267(8) 0.0245(9) 0.0210(8) 0.0030(7) -0.0026(7) -0.0006(7)
C7 0.0317(10) 0.0296(10) 0.0582(13) 0.0054(9) 0.0055(9) 0.0056(8)
C8 0.0399(13) 0.0334(12) 0.098(2) 0.0076(12) 0.0062(13) -0.0019(10)
C9 0.0363(10) 0.0445(12) 0.0508(13) -0.0124(10) -0.0167(10) 0.0037(10)
C10 0.0265(8) 0.0207(8) 0.0203(8) 0.0025(6) 0.0013(7) -0.0021(7)
C11 0.0307(9) 0.0228(8) 0.0259(9) -0.0010(7) -0.0049(7) 0.0012(7)
C12 0.0373(10) 0.0264(9) 0.0415(11) -0.0024(8) -0.0082(9) -0.0050(8)
C13 0.0457(11) 0.0308(10) 0.0293(10) -0.0055(8) -0.0061(8) 0.0042(9)
C14 0.0272(9) 0.0219(8) 0.0244(8) -0.0034(7) -0.0032(7) -0.0017(7)
C15 0.0286(9) 0.0231(8) 0.0271(9) 0.0002(7) -0.0022(7) -0.0004(7)
C16 0.0305(10) 0.0378(11) 0.0363(10) 0.0049(8) -0.0055(8) 0.0032(8)
C17 0.0273(10) 0.0415(12) 0.0454(12) -0.0026(9) -0.0030(9) 0.0039(8)
C18 0.0271(9) 0.0408(11) 0.0370(10) -0.0020(8) 0.0047(8) -0.0003(8)
C19 0.0308(9) 0.0310(10) 0.0264(9) -0.0001(7) -0.0004(7) -0.0025(8)
C20 0.0315(9) 0.0223(9) 0.0247(9) 0.0024(7) 0.0005(7) 0.0030(7)

loop_
_atom_type_symbol
_atom_type_description
_atom_type_scat_dispersion_real
_atom_type_scat_dispersion_imag
_atom_type_scat_source
C C 0.0033 0.0016 'International Tables Vol C Tables 4.2.6.8 and 6.1.1.4'
H H 0.0000 0.0000 'International Tables Vol C Tables 4.2.6.8 and 6.1.1.4'
D D 0.0000 0.0000 'International Tables Vol C Tables 4.2.6.8 and 6.1.1.4'
N N 0.0061 0.0033 'International Tables Vol C Tables 4.2.6.8 and 6.1.1.4'
O O 0.0106 0.0060 'International Tables Vol C Tables 4.2.6.8 and 6.1.1.4'
Cl Cl 0.1484 0.1585 'International Tables Vol C Tables 4.2.6.8 and 6.1.1.4'

loop_
_geom_angle_atom_site_label_1
_geom_angle_atom_site_label_2
_geom_angle_atom_site_label_3
_geom_angle
C20 O2 C10 120.78(13)
H1 N1 C20 114.7(13)
H1 N1 C15 118.4(13)
C20 N1 C15 122.43(15)
O1 C1 C6 119.96(15)
O1 C1 C2 119.16(15)
C6 C1 C2 120.88(14)
C7 C2 C9 113.15(17)
C7 C2 C1 105.94(14)
C9 C2 C1 107.57(15)
C7 C2 C3 111.05(16)
C9 C2 C3 108.92(15)
C1 C2 C3 110.10(14)
H3A C3 C4 107.39(11)
H3A C3 C2 107.40(10)
C4 C3 C2 114.55(14)
H3A C3 Cl1 107.39(7)
C4 C3 Cl1 110.52(14)
C2 C3 Cl1 109.30(12)
H4B C4 H4A 108.6
H4B C4 C3 110.32(10)
H4A C4 C3 110.30(9)
H4B C4 C5 110.30(9)
H4A C4 C5 110.31(9)
C3 C4 C5 107.06(15)
H5A C5 C4 111.93(9)
H5A C5 C6 111.94(9)
C4 C5 C6 112.16(14)
H5A C5 C11 111.94(9)
C4 C5 C11 118.12(15)
C6 C5 C11 88.74(13)
H6A C6 C1 110.06(9)
H6A C6 C10 110.06(9)
C1 C6 C10 115.65(14)
H6A C6 C5 110.06(9)
C1 C6 C5 119.93(14)
C10 C6 C5 89.47(12)
H7A C7 C8 117.09(17)
H7A C7 C2 117.16(11)
C8 C7 C2 125.7(2)
H8A C8 H8B 120.0
H8A C8 C7 119.94(16)
H8B C8 C7 120.07(16)
H9C C9 H9B 109.5
H9C C9 H9A 109.5
H9B C9 H9A 109.5
H9C C9 C2 109.46(11)
H9B C9 C2 109.47(11)
H9A C9 C2 109.48(10)
O2 C10 C14 109.70(13)
O2 C10 C6 104.17(12)
C14 C10 C6 123.15(14)
O2 C10 C11 109.17(13)
C14 C10 C11 120.08(14)
C6 C10 C11 88.08(12)
C12 C11 C13 110.32(15)
C12 C11 C5 110.11(14)
C13 C11 C5 118.18(15)
C12 C11 C10 111.32(15)
C13 C11 C10 117.11(14)
C5 C11 C10 88.10(12)
H12B C12 H12A 109.5
H12B C12 H12C 109.5
H12A C12 H12C 109.5
H12B C12 C11 109.47(10)
H12A C12 C11 109.48(10)
H12C C12 C11 109.46(10)
H13C C13 H13B 109.5
H13C C13 H13A 109.5
H13B C13 H13A 109.5
H13C C13 C11 109.47(10)
H13B C13 C11 109.48(10)
H13A C13 C11 109.47(10)
C19 C14 C15 118.57(16)
C19 C14 C10 124.51(15)
C15 C14 C10 116.77(15)
C14 C15 C16 121.13(17)
C14 C15 N1 118.51(16)
C16 C15 N1 120.36(16)
H16A C16 C17 120.41(11)
H16A C16 C15 120.42(11)
C17 C16 C15 119.18(17)
H17A C17 C16 119.79(11)
H17A C17 C18 119.79(12)
C16 C17 C18 120.42(18)
H18A C18 C17 119.81(11)
H18A C18 C19 119.79(11)
C17 C18 C19 120.40(18)
H19A C19 C18 119.89(11)
H19A C19 C14 119.88(10)
C18 C19 C14 120.22(17)
O3 C20 N1 124.39(16)
O3 C20 O2 118.12(15)
N1 C20 O2 117.49(16)

loop_
_geom_bond_atom_site_label_1
_geom_bond_atom_site_label_2
_geom_bond_distance
Cl1 C3 1.809(2)
O1 C1 1.217(2)
O2 C20 1.345(2)
O2 C10 1.468(2)
O3 C20 1.227(2)
N1 H1 0.86(2)
N1 C20 1.341(2)
N1 C15 1.408(2)
C1 C6 1.501(2)
C1 C2 1.551(2)
C2 C7 1.507(3)
C2 C9 1.535(3)
C2 C3 1.551(3)
C3 H3A 1.0000
C3 C4 1.505(3)
C4 H4B 0.9900
C4 H4A 0.9900
C4 C5 1.524(3)
C5 H5A 1.0000
C5 C6 1.556(2)
C5 C11 1.562(2)
C6 H6A 1.0000
C6 C10 1.552(2)
C7 H7A 0.9500
C7 C8 1.318(3)
C8 H8A 0.9500
C8 H8B 0.9500
C9 H9C 0.9800
C9 H9B 0.9800
C9 H9A 0.9800
C10 C14 1.494(2)
C10 C11 1.584(2)
C11 C12 1.518(3)
C11 C13 1.523(3)
C12 H12B 0.9800
C12 H12A 0.9800
C12 H12C 0.9800
C13 H13C 0.9800
C13 H13B 0.9800
C13 H13A 0.9800
C14 C19 1.392(2)
C14 C15 1.393(2)
C15 C16 1.393(3)
C16 H16A 0.9500
C16 C17 1.378(3)
C17 H17A 0.9500
C17 C18 1.380(3)
C18 H18A 0.9500
C18 C19 1.386(3)
C19 H19A 0.9500
